data_2203339
loop_
_publ_author_name
'McCowan, C. Shawn'
'Carrie E. Buss'
'Victor G. Young Jr'
'McDonnell, Ryan J.'
'Caudle, M. Tyler'

_publ_section_title
;
 Chloro(diethylamino)tris(\m-diethylcarbamato)dizinc(II): an example of
 the generality of the threefold paddlewheel structure in carbamatozinc
 chemistry
;
_journal_issue 3
_journal_name_full 'Acta Crystallographica Section E'
_journal_page_first m285
_journal_page_last m287
_journal_paper_doi 10.1107/S1600536804002193
_journal_volume 60
_journal_year 2004
_chemical_formula_iupac '[Zn2 (C5 H10 N1 O2)3 Cl (C4 H11 N1)]'
_chemical_formula_moiety 'C19 H41 Cl N4 O6 Zn2'
_chemical_formula_sum 'C19 H41 Cl N4 O6 Zn2'
_chemical_formula_weight 587.75
_chemical_name_common 99348z
_chemical_name_systematic ?
_space_group_IT_number 61
_symmetry_cell_setting orthorhombic
_symmetry_space_group_name_Hall '-P 2ac 2ab'
_symmetry_space_group_name_H-M 'P b c a'
_atom_sites_solution_hydrogens geom
_atom_sites_solution_primary direct
_atom_sites_solution_secondary difmap
_audit_creation_method SHELXL-97
_cell_angle_alpha 90.00
_cell_angle_beta 90.00
_cell_angle_gamma 90.00
_cell_formula_units_Z 8
_cell_length_a 16.3204(12)
_cell_length_b 17.8489(13)
_cell_length_c 18.6636(14)
_cell_measurement_reflns_used 5348
_cell_measurement_temperature 173(2)
_cell_measurement_theta_max 24.93
_cell_measurement_theta_min 2.18
_cell_volume 5436.7(7)
_computing_cell_refinement SMART
_computing_data_collection 'SMART (Bruker, 1999)'
_computing_data_reduction 'SAINT-Plus (Bruker, 1999)'
_computing_molecular_graphics SHELXTL
_computing_publication_material SHELXTL
_computing_structure_refinement SHELXTL
_computing_structure_solution 'SHELXTL (Sheldrick, 2003)'
_diffrn_ambient_temperature 173(2)
_diffrn_measured_fraction_theta_full 1.000
_diffrn_measured_fraction_theta_max 1.000
_diffrn_measurement_device_type 'Bruker CCD'
_diffrn_measurement_method '\w and \f'
_diffrn_radiation_monochromator graphite
_diffrn_radiation_source 'normal-focus sealed tube'
_diffrn_radiation_type MoK\a
_diffrn_radiation_wavelength 0.71073
_diffrn_reflns_av_R_equivalents 0.0354
_diffrn_reflns_av_sigmaI/netI 0.0237
_diffrn_reflns_limit_h_max 19
_diffrn_reflns_limit_h_min -19
_diffrn_reflns_limit_k_max 14
_diffrn_reflns_limit_k_min -21
_diffrn_reflns_limit_l_max 22
_diffrn_reflns_limit_l_min -20
_diffrn_reflns_number 27209
_diffrn_reflns_theta_full 25.03
_diffrn_reflns_theta_max 25.03
_diffrn_reflns_theta_min 2.01
_diffrn_standards_number 0
_exptl_absorpt_coefficient_mu 1.900
_exptl_absorpt_correction_T_max 0.681
_exptl_absorpt_correction_T_min 0.539
_exptl_absorpt_correction_type multi-scan
_exptl_absorpt_process_details '(SADABS; Blessing, 1995)'
_exptl_crystal_colour Colorless
_exptl_crystal_density_diffrn 1.436
_exptl_crystal_density_method 'not measured'
_exptl_crystal_description 'Irregular Block'
_exptl_crystal_F_000 2464
_exptl_crystal_size_max 0.35
_exptl_crystal_size_mid 0.35
_exptl_crystal_size_min 0.20
_refine_diff_density_max 0.229
_refine_diff_density_min -0.376
_refine_ls_extinction_method none
_refine_ls_goodness_of_fit_ref 1.024
_refine_ls_hydrogen_treatment constr
_refine_ls_matrix_type full
_refine_ls_number_parameters 381
_refine_ls_number_reflns 4807
_refine_ls_number_restraints 192
_refine_ls_restrained_S_all 1.011
_refine_ls_R_factor_all 0.0362
_refine_ls_R_factor_gt 0.0232
_refine_ls_shift/su_max 0.002
_refine_ls_shift/su_mean 0.000
_refine_ls_structure_factor_coef Fsqd
_refine_ls_weighting_details 'calc w = 1/[\s^2^(Fo^2^)+(0.0294P)^2^+0.4305P] where P = (Fo^2^+2Fc^2^)/3'
_refine_ls_weighting_scheme calc
_refine_ls_wR_factor_gt 0.0526
_refine_ls_wR_factor_ref 0.0564
_reflns_number_gt 3841
_reflns_number_total 4807
_reflns_threshold_expression I>2\s(I)
_cod_data_source_file om6209.cif
_cod_data_source_block I
_cod_depositor_comments
;
The following automatic conversions were performed:
'_symmetry_cell_setting' value 'Orthorhombic' changed to 'orthorhombic'
according to '/home/saulius/struct/CIF-dictionaries/cif_core.dic'
dictionary named 'cif_core.dic' version 2.4.1 from 2010-06-29.

Automatic conversion script
Id: cif_fix_enum 1527 2010-12-29 10:47:43Z saulius 

The following automatic conversions were performed:

'_symmetry_cell_setting' value 'Orthorhombic' changed to
'orthorhombic' according to
/home/saulius/struct/CIF-dictionaries/cif_core.dic dictionary named
'cif_core.dic' version 2.4.1 from 2010-06-29.

Automatic conversion script
Id: cif_fix_values 1715 2011-07-08 13:25:40Z adriana 
;
_cod_database_code 2203339
_cod_database_fobs_code 2203339

loop_
_symmetry_equiv_pos_as_xyz
'x, y, z'
'-x+1/2, -y, z+1/2'
'-x, y+1/2, -z+1/2'
'x+1/2, -y+1/2, -z'
'-x, -y, -z'
'x-1/2, y, -z-1/2'
'x, -y-1/2, z-1/2'
'-x-1/2, y-1/2, z'

loop_
_atom_site_label
_atom_site_fract_x
_atom_site_fract_y
_atom_site_fract_z
_atom_site_U_iso_or_equiv
_atom_site_adp_type
_atom_site_calc_flag
_atom_site_refinement_flags
_atom_site_occupancy
_atom_site_disorder_assembly
_atom_site_disorder_group
_atom_site_type_symbol
Zn1 0.182355(14) 0.105343(12) 0.740612(12) 0.02712(7) Uani d . 1 . . Zn
Zn2 0.156906(13) 0.285547(13) 0.772550(12) 0.02813(7) Uani d . 1 . . Zn
Cl1 0.12096(3) 0.40574(3) 0.77789(3) 0.03839(13) Uani d . 1 A . Cl
O10 0.1828(3) 0.2678(3) 0.6717(3) 0.0358(9) Uani d PD 0.727(5) A 1 O
O11 0.1907(12) 0.1456(3) 0.6454(4) 0.0379(14) Uani d PD 0.727(5) A 1 O
C10 0.1883(5) 0.2139(3) 0.6277(3) 0.0272(14) Uani d PD 0.727(5) A 1 C
N10 0.1947(3) 0.2300(2) 0.5571(2) 0.0350(11) Uani d PD 0.727(5) A 1 N
C11 0.2026(3) 0.3072(2) 0.5323(2) 0.0607(13) Uani d PD 0.727(5) A 1 C
H11A 0.2531 0.3114 0.5031 0.073 Uiso calc PR 0.727(5) A 1 H
H11B 0.2092 0.3402 0.5745 0.073 Uiso calc PR 0.727(5) A 1 H
C12 0.1317(2) 0.3351(2) 0.4886(2) 0.0693(14) Uani d PD 0.727(5) A 1 C
H12A 0.1405 0.3879 0.4764 0.104 Uiso calc PR 0.727(5) A 1 H
H12B 0.0811 0.3300 0.5164 0.104 Uiso calc PR 0.727(5) A 1 H
H12C 0.1274 0.3055 0.4445 0.104 Uiso calc PR 0.727(5) A 1 H
C13 0.1978(6) 0.1694(4) 0.5038(4) 0.0472(13) Uani d PD 0.727(5) A 1 C
H13A 0.2317 0.1280 0.5229 0.057 Uiso calc PR 0.727(5) A 1 H
H13B 0.2249 0.1884 0.4599 0.057 Uiso calc PR 0.727(5) A 1 H
C14 0.1140(8) 0.1390(4) 0.4840(7) 0.0548(16) Uani d PD 0.727(5) A 1 C
H14A 0.1198 0.1013 0.4461 0.082 Uiso calc PR 0.727(5) A 1 H
H14B 0.0792 0.1800 0.4669 0.082 Uiso calc PR 0.727(5) A 1 H
H14C 0.0888 0.1159 0.5263 0.082 Uiso calc PR 0.727(5) A 1 H
O10' 0.1612(8) 0.2563(9) 0.6718(8) 0.0358(9) Uani d PD 0.273(5) A 2 O
O11' 0.184(3) 0.1371(8) 0.6388(12) 0.0379(14) Uani d PD 0.273(5) A 2 O
C10' 0.1739(18) 0.2062(8) 0.6250(7) 0.0272(14) Uani d PD 0.273(5) A 2 C
N10' 0.1720(9) 0.2259(5) 0.5551(7) 0.0350(11) Uani d PD 0.273(5) A 2 N
C11' 0.1454(6) 0.3006(5) 0.5323(5) 0.049(3) Uani d PD 0.273(5) A 2 C
H11C 0.1195 0.3262 0.5735 0.058 Uiso calc PR 0.273(5) A 2 H
H11D 0.1033 0.2949 0.4945 0.058 Uiso calc PR 0.273(5) A 2 H
C12' 0.2132(6) 0.3491(5) 0.5041(6) 0.056(3) Uani d PD 0.273(5) A 2 C
H12D 0.1918 0.3994 0.4942 0.084 Uiso calc PR 0.273(5) A 2 H
H12E 0.2350 0.3273 0.4599 0.084 Uiso calc PR 0.273(5) A 2 H
H12F 0.2570 0.3525 0.5399 0.084 Uiso calc PR 0.273(5) A 2 H
C13' 0.1863(18) 0.1692(10) 0.4995(11) 0.0472(13) Uani d PD 0.273(5) A 2 C
H13C 0.2331 0.1374 0.5139 0.057 Uiso calc PR 0.273(5) A 2 H
H13D 0.2013 0.1948 0.4542 0.057 Uiso calc PR 0.273(5) A 2 H
C14' 0.113(2) 0.1200(13) 0.486(2) 0.0548(16) Uani d PD 0.273(5) A 2 C
H14D 0.1268 0.0812 0.4511 0.082 Uiso calc PR 0.273(5) A 2 H
H14E 0.0675 0.1505 0.4676 0.082 Uiso calc PR 0.273(5) A 2 H
H14F 0.0959 0.0962 0.5312 0.082 Uiso calc PR 0.273(5) A 2 H
O20 0.0732(2) 0.2264(2) 0.82537(19) 0.0354(8) Uani d PDU 0.718(5) A 3 O
O21 0.0711(4) 0.1117(3) 0.7740(3) 0.0335(12) Uani d PD 0.718(5) A 3 O
C20 0.0410(3) 0.1626(3) 0.8141(5) 0.0295(14) Uani d PD 0.718(5) A 3 C
N20 -0.02969(19) 0.14722(16) 0.84851(17) 0.0316(8) Uani d PD 0.718(5) A 3 N
C21 -0.06730(18) 0.20322(18) 0.89520(16) 0.0367(9) Uani d PD 0.718(5) A 3 C
H21A -0.0243 0.2256 0.9259 0.044 Uiso calc PR 0.718(5) A 3 H
H21B -0.1074 0.1780 0.9269 0.044 Uiso calc PR 0.718(5) A 3 H
C22 -0.1100(2) 0.2647(2) 0.8550(3) 0.0606(13) Uani d PD 0.718(5) A 3 C
H22A -0.1392 0.2971 0.8889 0.091 Uiso calc PR 0.718(5) A 3 H
H22B -0.1492 0.2429 0.8212 0.091 Uiso calc PR 0.718(5) A 3 H
H22C -0.0695 0.2945 0.8287 0.091 Uiso calc PR 0.718(5) A 3 H
C23 -0.0718(5) 0.0755(3) 0.8396(4) 0.0390(10) Uani d PD 0.718(5) A 3 C
H23A -0.0513 0.0508 0.7956 0.047 Uiso calc PR 0.718(5) A 3 H
H23B -0.1311 0.0849 0.8331 0.047 Uiso calc PR 0.718(5) A 3 H
C24 -0.0600(7) 0.0230(3) 0.9025(5) 0.0647(15) Uani d PD 0.718(5) A 3 C
H24A -0.0889 -0.0242 0.8932 0.097 Uiso calc PR 0.718(5) A 3 H
H24B -0.0820 0.0462 0.9460 0.097 Uiso calc PR 0.718(5) A 3 H
H24C -0.0015 0.0129 0.9089 0.097 Uiso calc PR 0.718(5) A 3 H
O20' 0.0594(6) 0.2344(5) 0.7946(5) 0.035(2) Uani d PDU 0.282(5) A 4 O
O21' 0.0774(10) 0.1102(9) 0.7894(11) 0.0335(12) Uani d PD 0.282(5) A 4 O
C20' 0.0337(7) 0.1678(6) 0.8021(15) 0.0295(14) Uani d PD 0.282(5) A 4 C
N20' -0.0454(5) 0.1578(4) 0.8205(5) 0.0316(8) Uani d PD 0.282(5) A 4 N
C21' -0.0997(4) 0.2220(5) 0.8336(4) 0.035(2) Uani d PD 0.282(5) A 4 C
H21C -0.1570 0.2067 0.8241 0.042 Uiso calc PR 0.282(5) A 4 H
H21D -0.0857 0.2627 0.7997 0.042 Uiso calc PR 0.282(5) A 4 H
C22' -0.0936(6) 0.2514(7) 0.9088(5) 0.062(3) Uani d PD 0.282(5) A 4 C
H22D -0.1308 0.2940 0.9146 0.093 Uiso calc PR 0.282(5) A 4 H
H22E -0.0372 0.2675 0.9182 0.093 Uiso calc PR 0.282(5) A 4 H
H22F -0.1087 0.2118 0.9426 0.093 Uiso calc PR 0.282(5) A 4 H
C23' -0.0792(13) 0.0828(7) 0.8319(12) 0.0390(10) Uani d PD 0.282(5) A 4 C
H23C -0.0575 0.0493 0.7942 0.047 Uiso calc PR 0.282(5) A 4 H
H23D -0.1394 0.0854 0.8256 0.047 Uiso calc PR 0.282(5) A 4 H
C24' -0.061(2) 0.0481(9) 0.9038(13) 0.0647(15) Uani d PD 0.282(5) A 4 C
H24D -0.0882 0.0775 0.9415 0.097 Uiso calc PR 0.282(5) A 4 H
H24E -0.0022 0.0475 0.9121 0.097 Uiso calc PR 0.282(5) A 4 H
H24F -0.0825 -0.0033 0.9047 0.097 Uiso calc PR 0.282(5) A 4 H
O30 0.25895(8) 0.26442(7) 0.82331(7) 0.0340(3) Uani d . 1 A . O
O31 0.27042(8) 0.14075(8) 0.80043(8) 0.0388(4) Uani d . 1 A . O
C30 0.29663(12) 0.20194(12) 0.82663(10) 0.0305(5) Uani d . 1 . . C
N30 0.36934(10) 0.19957(9) 0.86092(9) 0.0356(4) Uani d . 1 A . N
C31 0.40371(13) 0.26630(13) 0.89533(12) 0.0449(6) Uani d . 1 . . C
H31A 0.4266 0.2521 0.9425 0.054 Uiso calc R 1 A . H
H31B 0.3593 0.3030 0.9037 0.054 Uiso calc R 1 . . H
C32 0.47013(15) 0.30273(15) 0.85092(17) 0.0708(9) Uani d . 1 A . C
H32A 0.4885 0.3488 0.8746 0.106 Uiso calc R 1 . . H
H32B 0.4485 0.3149 0.8033 0.106 Uiso calc R 1 . . H
H32C 0.5165 0.2682 0.8461 0.106 Uiso calc R 1 . . H
C33 0.41691(14) 0.13013(13) 0.86532(12) 0.0454(6) Uani d . 1 . . C
H33A 0.4760 0.1424 0.8629 0.054 Uiso calc R 1 A . H
H33B 0.4036 0.0982 0.8235 0.054 Uiso calc R 1 . . H
C34 0.40035(15) 0.08656(14) 0.93319(14) 0.0593(7) Uani d . 1 A . C
H34A 0.4343 0.0413 0.9338 0.089 Uiso calc R 1 . . H
H34B 0.3424 0.0724 0.9349 0.089 Uiso calc R 1 . . H
H34C 0.4136 0.1177 0.9748 0.089 Uiso calc R 1 . . H
N40 0.20388(10) -0.00661(9) 0.73661(8) 0.0310(4) Uani d . 1 A . N
H40 0.2594 -0.0129 0.7459 0.037 Uiso calc R 1 . . H
C41 0.18895(14) -0.03886(13) 0.66441(12) 0.0445(6) Uani d . 1 . . C
H41A 0.2026 -0.0929 0.6652 0.053 Uiso calc R 1 A . H
H41B 0.2258 -0.0142 0.6294 0.053 Uiso calc R 1 . . H
C42 0.10141(15) -0.02940(14) 0.64009(13) 0.0563(7) Uani d . 1 A . C
H42A 0.0959 -0.0473 0.5907 0.084 Uiso calc R 1 . . H
H42B 0.0863 0.0237 0.6423 0.084 Uiso calc R 1 . . H
H42C 0.0651 -0.0584 0.6714 0.084 Uiso calc R 1 . . H
C43 0.15920(13) -0.04960(12) 0.79335(12) 0.0398(5) Uani d . 1 . . C
H43A 0.1704 -0.1038 0.7875 0.048 Uiso calc R 1 A . H
H43B 0.0995 -0.0417 0.7878 0.048 Uiso calc R 1 . . H
C44 0.18541(15) -0.02490(13) 0.86726(12) 0.0515(6) Uani d . 1 A . C
H44A 0.1552 -0.0536 0.9034 0.077 Uiso calc R 1 . . H
H44C 0.1737 0.0286 0.8732 0.077 Uiso calc R 1 . . H
H44D 0.2443 -0.0337 0.8731 0.077 Uiso calc R 1 . . H

loop_
_atom_site_aniso_label
_atom_site_aniso_U_11
_atom_site_aniso_U_22
_atom_site_aniso_U_33
_atom_site_aniso_U_12
_atom_site_aniso_U_13
_atom_site_aniso_U_23
Zn1 0.03085(13) 0.02458(13) 0.02592(13) 0.00225(10) 0.00163(10) -0.00009(9)
Zn2 0.02410(13) 0.02514(13) 0.03513(14) -0.00051(10) 0.00178(10) -0.00180(10)
Cl1 0.0355(3) 0.0259(3) 0.0537(3) 0.0017(2) 0.0016(2) 0.0002(2)
O10 0.040(3) 0.037(2) 0.0314(9) -0.0017(16) -0.0030(16) -0.0046(11)
O11 0.060(3) 0.0301(15) 0.0241(18) -0.005(3) -0.002(2) -0.0003(14)
C10 0.015(4) 0.0377(17) 0.0284(12) -0.0041(18) -0.0012(12) -0.0005(11)
N10 0.042(3) 0.0377(12) 0.0257(10) -0.0058(14) -0.0001(16) 0.0066(8)
C11 0.083(3) 0.057(3) 0.043(2) -0.025(3) -0.021(2) 0.017(2)
C12 0.084(3) 0.068(3) 0.056(3) 0.011(2) -0.002(2) 0.021(2)
C13 0.056(3) 0.0600(17) 0.0256(15) 0.0058(16) 0.0081(17) 0.0007(11)
C14 0.080(2) 0.043(4) 0.0417(17) -0.006(4) -0.0008(16) -0.006(4)
O10' 0.040(3) 0.037(2) 0.0314(9) -0.0017(16) -0.0030(16) -0.0046(11)
O11' 0.060(3) 0.0301(15) 0.0241(18) -0.005(3) -0.002(2) -0.0003(14)
C10' 0.015(4) 0.0377(17) 0.0284(12) -0.0041(18) -0.0012(12) -0.0005(11)
N10' 0.042(3) 0.0377(12) 0.0257(10) -0.0058(14) -0.0001(16) 0.0066(8)
C11' 0.047(6) 0.065(8) 0.034(6) 0.015(6) -0.004(5) 0.010(5)
C12' 0.069(7) 0.048(7) 0.051(6) -0.002(5) 0.008(5) 0.011(5)
C13' 0.056(3) 0.0600(17) 0.0256(15) 0.0058(16) 0.0081(17) 0.0007(11)
C14' 0.080(2) 0.043(4) 0.0417(17) -0.006(4) -0.0008(16) -0.006(4)
O20 0.0373(17) 0.0290(16) 0.040(2) -0.0086(13) 0.0141(15) -0.0022(16)
O21 0.0294(13) 0.0299(9) 0.041(3) 0.0024(8) 0.0045(17) -0.0076(15)
C20 0.0293(14) 0.0273(14) 0.032(4) -0.0007(11) 0.0023(18) 0.0016(14)
N20 0.0304(15) 0.0266(13) 0.038(2) -0.0037(11) 0.0115(15) -0.0008(14)
C21 0.0319(18) 0.038(2) 0.040(2) -0.0051(15) 0.0116(14) -0.0056(15)
C22 0.055(3) 0.057(3) 0.070(4) 0.016(2) 0.016(2) -0.004(2)
C23 0.0331(19) 0.0331(16) 0.051(2) -0.0090(15) 0.0047(15) 0.0004(15)
C24 0.080(2) 0.042(4) 0.071(2) -0.005(4) 0.0101(17) 0.016(3)
O20' 0.035(4) 0.022(4) 0.047(6) -0.003(3) 0.015(4) 0.005(4)
O21' 0.0294(13) 0.0299(9) 0.041(3) 0.0024(8) 0.0045(17) -0.0076(15)
C20' 0.0293(14) 0.0273(14) 0.032(4) -0.0007(11) 0.0023(18) 0.0016(14)
N20' 0.0304(15) 0.0266(13) 0.038(2) -0.0037(11) 0.0115(15) -0.0008(14)
C21' 0.023(4) 0.053(6) 0.028(5) -0.006(4) -0.001(3) 0.002(4)
C22' 0.063(7) 0.075(9) 0.048(7) 0.007(6) -0.010(5) -0.017(6)
C23' 0.0331(19) 0.0331(16) 0.051(2) -0.0090(15) 0.0047(15) 0.0004(15)
C24' 0.080(2) 0.042(4) 0.071(2) -0.005(4) 0.0101(17) 0.016(3)
O30 0.0339(8) 0.0294(8) 0.0387(8) 0.0026(6) -0.0060(6) 0.0012(6)
O31 0.0408(9) 0.0314(9) 0.0442(9) 0.0030(7) -0.0132(7) -0.0036(7)
C30 0.0314(11) 0.0370(13) 0.0231(11) 0.0000(10) 0.0028(9) 0.0032(9)
N30 0.0287(9) 0.0402(11) 0.0379(10) 0.0035(8) -0.0068(8) -0.0028(8)
C31 0.0410(13) 0.0518(16) 0.0420(14) 0.0020(11) -0.0112(11) -0.0019(11)
C32 0.0403(15) 0.066(2) 0.106(3) -0.0053(13) 0.0019(15) 0.0105(17)
C33 0.0401(13) 0.0514(15) 0.0447(14) 0.0150(12) -0.0080(11) -0.0028(11)
C34 0.0580(17) 0.0525(17) 0.0673(18) 0.0059(13) -0.0086(14) 0.0121(13)
N40 0.0327(9) 0.0280(10) 0.0322(10) 0.0046(8) 0.0010(7) -0.0032(7)
C41 0.0545(14) 0.0364(14) 0.0424(14) 0.0072(11) 0.0015(11) -0.0131(10)
C42 0.0695(17) 0.0510(17) 0.0485(16) -0.0004(13) -0.0168(13) -0.0135(12)
C43 0.0453(13) 0.0271(12) 0.0471(14) 0.0030(10) 0.0053(11) 0.0046(10)
C44 0.0695(17) 0.0465(15) 0.0384(14) 0.0073(13) 0.0076(12) 0.0105(11)

loop_
_atom_type_symbol
_atom_type_description
_atom_type_scat_dispersion_real
_atom_type_scat_dispersion_imag
_atom_type_scat_source
C C 0.0033 0.0016 'International Tables Vol C Tables 4.2.6.8 and 6.1.1.4'
H H 0.0000 0.0000 'International Tables Vol C Tables 4.2.6.8 and 6.1.1.4'
N N 0.0061 0.0033 'International Tables Vol C Tables 4.2.6.8 and 6.1.1.4'
O O 0.0106 0.0060 'International Tables Vol C Tables 4.2.6.8 and 6.1.1.4'
Cl Cl 0.1484 0.1585 'International Tables Vol C Tables 4.2.6.8 and 6.1.1.4'
Zn Zn 0.2839 1.4301 'International Tables Vol C Tables 4.2.6.8 and 6.1.1.4'

loop_
_geom_angle_atom_site_label_1
_geom_angle_atom_site_label_2
_geom_angle_atom_site_label_3
_geom_angle
_geom_angle_publ_flag
O11 Zn1 O21 110.2(6) ?
O11 Zn1 O31 111.1(5) ?
O21 Zn1 O31 119.83(19) ?
O11 Zn1 O21' 118.7(8) ?
O21 Zn1 O21' 9.1(8) ?
O31 Zn1 O21' 111.8(6) ?
O11 Zn1 O11' 6.3(14) ?
O21 Zn1 O11' 107.9(16) ?
O31 Zn1 O11' 116.8(14) ?
O21' Zn1 O11' 116.7(17) ?
O11 Zn1 N40 108.7(2) yes
O21 Zn1 N40 103.48(19) yes
O31 Zn1 N40 102.42(6) yes
O21' Zn1 N40 102.4(5) yes
O11' Zn1 N40 104.1(6) yes
O20' Zn2 O10' 96.4(5) ?
O20' Zn2 O30 121.5(3) ?
O10' Zn2 O30 112.7(5) ?
O20' Zn2 O10 108.3(3) ?
O10' Zn2 O10 12.0(4) ?
O30 Zn2 O10 104.57(15) ?
O20' Zn2 O20 18.6(2) ?
O10' Zn2 O20 111.1(4) ?
O30 Zn2 O20 104.07(12) ?
O10 Zn2 O20 122.70(16) ?
O20' Zn2 Cl1 103.6(3) yes
O10' Zn2 Cl1 108.0(5) yes
O30 Zn2 Cl1 112.89(4) yes
O10 Zn2 Cl1 104.83(17) yes
O20 Zn2 Cl1 107.94(13) yes
C10 O10 Zn2 139.6(4) ?
C10 O11 Zn1 126.8(5) ?
O11 C10 O10 124.4(4) yes
O11 C10 N10 117.2(4) ?
O10 C10 N10 118.4(4) ?
C10 N10 C11 121.1(3) ?
C10 N10 C13 120.4(4) ?
C11 N10 C13 118.4(4) ?
N10 C11 C12 114.7(4) ?
N10 C11 H11A 108.6 ?
C12 C11 H11A 108.6 ?
N10 C11 H11B 108.6 ?
C12 C11 H11B 108.6 ?
H11A C11 H11B 107.6 ?
N10 C13 C14 113.4(4) ?
N10 C13 H13A 108.9 ?
C14 C13 H13A 108.9 ?
N10 C13 H13B 108.9 ?
C14 C13 H13B 108.9 ?
H13A C13 H13B 107.7 ?
C10' O10' Zn2 149.1(12) ?
C10' O11' Zn1 118.0(14) ?
O10' C10' O11' 124.6(11) yes
O10' C10' N10' 118.5(9) ?
O11' C10' N10' 116.9(10) ?
C10' N10' C11' 121.7(8) ?
C10' N10' C13' 119.9(9) ?
C11' N10' C13' 117.9(9) ?
N10' C11' C12' 114.1(8) ?
N10' C11' H11C 108.7 ?
C12' C11' H11C 108.7 ?
N10' C11' H11D 108.7 ?
C12' C11' H11D 108.7 ?
H11C C11' H11D 107.6 ?
C11' C12' H12D 109.5 ?
C11' C12' H12E 109.5 ?
H12D C12' H12E 109.5 ?
C11' C12' H12F 109.5 ?
H12D C12' H12F 109.5 ?
H12E C12' H12F 109.5 ?
N10' C13' C14' 113.1(11) ?
N10' C13' H13C 109.0 ?
C14' C13' H13C 109.0 ?
N10' C13' H13D 109.0 ?
C14' C13' H13D 109.0 ?
H13C C13' H13D 107.8 ?
C13' C14' H14D 109.5 ?
C13' C14' H14E 109.5 ?
H14D C14' H14E 109.5 ?
C13' C14' H14F 109.5 ?
H14D C14' H14F 109.5 ?
H14E C14' H14F 109.5 ?
C20 O20 Zn2 132.6(4) ?
C20 O21 Zn1 126.5(5) ?
O20 C20 O21 125.2(4) yes
O20 C20 N20 117.1(4) ?
O21 C20 N20 117.6(4) ?
C20 N20 C21 120.3(3) ?
C20 N20 C23 121.7(4) ?
C21 N20 C23 118.0(4) ?
N20 C21 C22 113.4(3) ?
N20 C21 H21A 108.9 ?
C22 C21 H21A 108.9 ?
N20 C21 H21B 108.9 ?
C22 C21 H21B 108.9 ?
H21A C21 H21B 107.7 ?
N20 C23 C24 113.2(4) ?
N20 C23 H23A 108.9 ?
C24 C23 H23A 108.9 ?
N20 C23 H23B 108.9 ?
C24 C23 H23B 108.9 ?
H23A C23 H23B 107.8 ?
C20' O20' Zn2 139.4(8) ?
C20' O21' Zn1 128.2(13) ?
O20' C20' O21' 123.4(10) yes
O20' C20' N20' 117.9(8) ?
O21' C20' N20' 118.6(10) ?
C20' N20' C23' 121.3(9) ?
C20' N20' C21' 121.2(6) ?
C23' N20' C21' 117.4(9) ?
N20' C21' C22' 112.8(7) ?
N20' C21' H21C 109.0 ?
C22' C21' H21C 109.0 ?
N20' C21' H21D 109.0 ?
C22' C21' H21D 109.0 ?
H21C C21' H21D 107.8 ?
N20' C23' C24' 115.6(10) ?
N20' C23' H23C 108.4 ?
C24' C23' H23C 108.4 ?
N20' C23' H23D 108.4 ?
C24' C23' H23D 108.4 ?
H23C C23' H23D 107.4 ?
C30 O30 Zn2 127.14(13) yes
C30 O31 Zn1 139.11(13) yes
O31 C30 O30 124.80(18) yes
O31 C30 N30 116.85(18) ?
O30 C30 N30 118.34(18) ?
C30 N30 C33 121.29(18) ?
C30 N30 C31 121.29(17) ?
C33 N30 C31 117.42(17) ?
N30 C31 C32 112.6(2) ?
N30 C31 H31A 109.1 ?
C32 C31 H31A 109.1 ?
N30 C31 H31B 109.1 ?
C32 C31 H31B 109.1 ?
H31A C31 H31B 107.8 ?
C31 C32 H32A 109.5 ?
C31 C32 H32B 109.5 ?
H32A C32 H32B 109.5 ?
C31 C32 H32C 109.5 ?
H32A C32 H32C 109.5 ?
H32B C32 H32C 109.5 ?
N30 C33 C34 112.82(19) ?
N30 C33 H33A 109.0 ?
C34 C33 H33A 109.0 ?
N30 C33 H33B 109.0 ?
C34 C33 H33B 109.0 ?
H33A C33 H33B 107.8 ?
C33 C34 H34A 109.5 ?
C33 C34 H34B 109.5 ?
H34A C34 H34B 109.5 ?
C33 C34 H34C 109.5 ?
H34A C34 H34C 109.5 ?
H34B C34 H34C 109.5 ?
C41 N40 C43 111.29(17) ?
C41 N40 Zn1 112.73(13) ?
C43 N40 Zn1 113.21(12) ?
C41 N40 H40 106.3 ?
C43 N40 H40 106.3 ?
Zn1 N40 H40 106.3 ?
N40 C41 C42 112.63(18) ?
N40 C41 H41A 109.1 ?
C42 C41 H41A 109.1 ?
N40 C41 H41B 109.1 ?
C42 C41 H41B 109.1 ?
H41A C41 H41B 107.8 ?
C41 C42 H42A 109.5 ?
C41 C42 H42B 109.5 ?
H42A C42 H42B 109.5 ?
C41 C42 H42C 109.5 ?
H42A C42 H42C 109.5 ?
H42B C42 H42C 109.5 ?
N40 C43 C44 111.01(18) ?
N40 C43 H43A 109.4 ?
C44 C43 H43A 109.4 ?
N40 C43 H43B 109.4 ?
C44 C43 H43B 109.4 ?
H43A C43 H43B 108.0 ?
C43 C44 H44A 109.5 ?
C43 C44 H44C 109.5 ?
H44A C44 H44C 109.5 ?
C43 C44 H44D 109.5 ?
H44A C44 H44D 109.5 ?
H44C C44 H44D 109.5 ?

loop_
_geom_bond_atom_site_label_1
_geom_bond_atom_site_label_2
_geom_bond_distance
_geom_bond_publ_flag
Zn1 Zn2 3.2975(4) yes
Zn1 O11 1.922(8) yes
Zn1 O21 1.923(6) yes
Zn1 O31 1.9265(14) yes
Zn1 O21' 1.942(16) yes
Zn1 O11' 1.98(2) yes
Zn1 N40 2.0302(16) yes
Zn2 O20' 1.881(9) yes
Zn2 O10' 1.953(14) yes
Zn2 O30 1.9527(13) yes
Zn2 O10 1.955(5) yes
Zn2 O20 1.988(4) yes
Zn2 Cl1 2.2262(6) yes
O10 C10 1.268(3) yes
O11 C10 1.265(4) yes
C10 N10 1.352(3) yes
N10 C11 1.459(4) ?
N10 C13 1.470(4) ?
C11 C12 1.500(5) ?
C11 H11A 0.9900 ?
C11 H11B 0.9900 ?
C12 H12A 0.9800 ?
C12 H12B 0.9800 ?
C12 H12C 0.9800 ?
C13 C14 1.517(5) ?
C13 H13A 0.9900 ?
C13 H13B 0.9900 ?
C14 H14A 0.9800 ?
C14 H14B 0.9800 ?
C14 H14C 0.9800 ?
O10' C10' 1.268(7) yes
O11' C10' 1.270(7) yes
C10' N10' 1.352(7) yes
N10' C11' 1.464(7) ?
N10' C13' 1.469(7) ?
C11' C12' 1.500(7) ?
C11' H11C 0.9900 ?
C11' H11D 0.9900 ?
C12' H12D 0.9800 ?
C12' H12E 0.9800 ?
C12' H12F 0.9800 ?
C13' C14' 1.510(7) ?
C13' H13C 0.9900 ?
C13' H13D 0.9900 ?
C14' H14D 0.9800 ?
C14' H14E 0.9800 ?
C14' H14F 0.9800 ?
O20 C20 1.273(4) yes
O21 C20 1.275(5) yes
C20 N20 1.349(4) yes
N20 C21 1.461(4) ?
N20 C23 1.463(4) ?
C21 C22 1.502(4) ?
C21 H21A 0.9900 ?
C21 H21B 0.9900 ?
C22 H22A 0.9800 ?
C22 H22B 0.9800 ?
C22 H22C 0.9800 ?
C23 C24 1.514(4) ?
C23 H23A 0.9900 ?
C23 H23B 0.9900 ?
C24 H24A 0.9800 ?
C24 H24B 0.9800 ?
C24 H24C 0.9800 ?
O20' C20' 1.269(6) yes
O21' C20' 1.272(7) yes
C20' N20' 1.347(7) yes
N20' C23' 1.463(6) ?
N20' C21' 1.469(6) ?
C21' C22' 1.502(7) ?
C21' H21C 0.9900 ?
C21' H21D 0.9900 ?
C22' H22D 0.9800 ?
C22' H22E 0.9800 ?
C22' H22F 0.9800 ?
C23' C24' 1.508(7) ?
C23' H23C 0.9900 ?
C23' H23D 0.9900 ?
C24' H24D 0.9800 ?
C24' H24E 0.9800 ?
C24' H24F 0.9800 ?
O30 C30 1.275(2) yes
O31 C30 1.271(2) yes
C30 N30 1.349(2) yes
N30 C33 1.465(3) ?
N30 C31 1.465(3) ?
C31 C32 1.512(3) ?
C31 H31A 0.9900 ?
C31 H31B 0.9900 ?
C32 H32A 0.9800 ?
C32 H32B 0.9800 ?
C32 H32C 0.9800 ?
C33 C34 1.511(3) ?
C33 H33A 0.9900 ?
C33 H33B 0.9900 ?
C34 H34A 0.9800 ?
C34 H34B 0.9800 ?
C34 H34C 0.9800 ?
N40 C41 1.486(3) ?
N40 C43 1.497(3) ?
N40 H40 0.9300 ?
C41 C42 1.509(3) ?
C41 H41A 0.9900 ?
C41 H41B 0.9900 ?
C42 H42A 0.9800 ?
C42 H42B 0.9800 ?
C42 H42C 0.9800 ?
C43 C44 1.510(3) ?
C43 H43A 0.9900 ?
C43 H43B 0.9900 ?
C44 H44A 0.9800 ?
C44 H44C 0.9800 ?
C44 H44D 0.9800 ?

loop_
_geom_contact_atom_site_label_1
_geom_contact_atom_site_label_2
_geom_contact_distance
_geom_contact_publ_flag
Zn1 Zn2 3.2975(4) no
Zn1 O30 3.4651(13) no
Zn1 O20 3.216(3) no
Zn1 O20' 3.217(9) no
Zn1 O10 3.172(5) no
Zn1 O10' 3.005(16) no
Zn2 O21 3.405(6) no
Zn2 O21' 3.403(16) no
Zn2 O11 3.489(7) no
Zn2 O11' 3.667(19) no
Zn2 O31 3.2222(14) no

loop_
_geom_torsion_atom_site_label_1
_geom_torsion_atom_site_label_2
_geom_torsion_atom_site_label_3
_geom_torsion_atom_site_label_4
_geom_torsion
O20' Zn2 O10 C10 -48.6(8)
O10' Zn2 O10 C10 -52(3)
O30 Zn2 O10 C10 82.3(7)
O20 Zn2 O10 C10 -35.5(8)
Cl1 Zn2 O10 C10 -158.8(7)
O21 Zn1 O11 C10 73.9(16)
O31 Zn1 O11 C10 -61.3(17)
O21' Zn1 O11 C10 70.4(18)
O11' Zn1 O11 C10 144(18)
N40 Zn1 O11 C10 -173.3(14)
Zn1 O11 C10 O10 3(2)
Zn1 O11 C10 N10 -179.5(10)
Zn2 O10 C10 O11 -13.9(17)
Zn2 O10 C10 N10 168.3(4)
O11 C10 N10 C11 -172.5(11)
O10 C10 N10 C11 5.5(10)
O11 C10 N10 C13 4.6(14)
O10 C10 N10 C13 -177.4(7)
C10 N10 C11 C12 -114.6(6)
C13 N10 C11 C12 68.2(7)
C10 N10 C13 C14 82.0(9)
C11 N10 C13 C14 -100.8(7)
O20' Zn2 O10' C10' -73(3)
O30 Zn2 O10' C10' 55(3)
O10 Zn2 O10' C10' 104(5)
O20 Zn2 O10' C10' -61(3)
Cl1 Zn2 O10' C10' -180(3)
O11 Zn1 O11' C10' -40(14)
O21 Zn1 O11' C10' 72(4)
O31 Zn1 O11' C10' -66(4)
O21' Zn1 O11' C10' 70(4)
N40 Zn1 O11' C10' -179(4)
Zn2 O10' C10' O11' 9(6)
Zn2 O10' C10' N10' -174.7(15)
Zn1 O11' C10' O10' -1(6)
Zn1 O11' C10' N10' -177(2)
O10' C10' N10' C11' -8(3)
O11' C10' N10' C11' 168(3)
O10' C10' N10' C13' -180(2)
O11' C10' N10' C13' -3(4)
C10' N10' C11' C12' 109.4(19)
C13' N10' C11' C12' -78.7(18)
C10' N10' C13' C14' 78(3)
C11' N10' C13' C14' -94(2)
O20' Zn2 O20 C20 63.0(13)
O10' Zn2 O20 C20 23.9(8)
O30 Zn2 O20 C20 -97.6(5)
O10 Zn2 O20 C20 20.4(6)
Cl1 Zn2 O20 C20 142.2(5)
O11 Zn1 O21 C20 -97.5(7)
O31 Zn1 O21 C20 33.3(7)
O21' Zn1 O21 C20 62(4)
O11' Zn1 O21 C20 -103.7(9)
N40 Zn1 O21 C20 146.4(6)
Zn2 O20 C20 O21 19.3(11)
Zn2 O20 C20 N20 -162.1(4)
Zn1 O21 C20 O20 17.3(11)
Zn1 O21 C20 N20 -161.2(5)
O20 C20 N20 C21 1.3(9)
O21 C20 N20 C21 -180.0(6)
O20 C20 N20 C23 -179.8(5)
O21 C20 N20 C23 -1.2(9)
C20 N20 C21 C22 76.1(6)
C23 N20 C21 C22 -102.7(5)
C20 N20 C23 C24 103.3(8)
C21 N20 C23 C24 -77.9(8)
O10' Zn2 O20' C20' 71(2)
O30 Zn2 O20' C20' -51(2)
O10 Zn2 O20' C20' 70(2)
O20 Zn2 O20' C20' -73(2)
Cl1 Zn2 O20' C20' -179(2)
O11 Zn1 O21' C20' -56(2)
O21 Zn1 O21' C20' -78(4)
O31 Zn1 O21' C20' 75(2)
O11' Zn1 O21' C20' -63(2)
N40 Zn1 O21' C20' -176(2)
Zn2 O20' C20' O21' -5(4)
Zn2 O20' C20' N20' 178.6(9)
Zn1 O21' C20' O20' -12(4)
Zn1 O21' C20' N20' 163.8(16)
O20' C20' N20' C23' -178.6(17)
O21' C20' N20' C23' 5(3)
O20' C20' N20' C21' -2(3)
O21' C20' N20' C21' -178.0(18)
C20' N20' C21' C22' -84.7(17)
C23' N20' C21' C22' 92.2(13)
C20' N20' C23' C24' 80(3)
C21' N20' C23' C24' -96(2)
O20' Zn2 O30 C30 59.8(4)
O10' Zn2 O30 C30 -53.6(5)
O10 Zn2 O30 C30 -62.9(2)
O20 Zn2 O30 C30 66.9(2)
Cl1 Zn2 O30 C30 -176.33(14)
O11 Zn1 O31 C30 64.6(4)
O21 Zn1 O31 C30 -65.7(3)
O21' Zn1 O31 C30 -70.5(6)
O11' Zn1 O31 C30 67.6(10)
N40 Zn1 O31 C30 -179.4(2)
Zn1 O31 C30 O30 7.8(3)
Zn1 O31 C30 N30 -172.88(14)
Zn2 O30 C30 O31 -4.7(3)
Zn2 O30 C30 N30 175.97(13)
O31 C30 N30 C33 2.1(3)
O30 C30 N30 C33 -178.54(17)
O31 C30 N30 C31 -177.74(18)
O30 C30 N30 C31 1.6(3)
C30 N30 C31 C32 -101.5(2)
C33 N30 C31 C32 78.6(2)
C30 N30 C33 C34 -94.0(2)
C31 N30 C33 C34 85.8(2)
O11 Zn1 N40 C41 -22.5(6)
O21 Zn1 N40 C41 94.6(2)
O31 Zn1 N40 C41 -140.20(14)
O21' Zn1 N40 C41 103.8(6)
O11' Zn1 N40 C41 -18.1(17)
O11 Zn1 N40 C43 -150.0(6)
O21 Zn1 N40 C43 -32.9(2)
O31 Zn1 N40 C43 92.35(14)
O21' Zn1 N40 C43 -23.6(6)
O11' Zn1 N40 C43 -145.6(17)
C43 N40 C41 C42 67.4(2)
Zn1 N40 C41 C42 -61.1(2)
C41 N40 C43 C44 170.60(18)
Zn1 N40 C43 C44 -61.2(2)
